data_2243499
loop_
_publ_author_name
'Navasardyan, Mger A.'
'Grishanov, Dmitry A.'
'Prikhodchenko, Petr V.'
'Churakov, Andrei V.'

_publ_section_title
;
 <small>DL</small>-Piperidinium-2-carboxylate bis(hydrogen peroxide):
 unusual hydrogen-bonded peroxide chains
;
_journal_coeditor_code FY2147
_journal_issue 8
_journal_name_full 'Acta Crystallographica Section E'
_journal_page_first 1331
_journal_page_last 1335
_journal_paper_doi 10.1107/S205698902000972X
_journal_volume 76
_journal_year 2020
_chemical_formula_iupac 'C6 H11 N O2, 2H2 O2'
_chemical_formula_moiety 'C6 H11 N O2, 2(H2 O2)'
_chemical_formula_sum 'C6 H15 N O6'
_chemical_formula_weight 197.19
_chemical_name_common 'pipecolic acid diperoxosolvate'
_chemical_name_systematic
;
<i>DL</i>-Piperidinium-2-carboxylate bis(hydrogen peroxide)
;
_space_group_crystal_system monoclinic
_space_group_IT_number 14
_space_group_name_Hall '-P 2ybc'
_space_group_name_H-M_alt 'P 1 21/c 1'
_atom_sites_solution_hydrogens difmap
_atom_sites_solution_primary direct
_atom_sites_solution_secondary difmap
_audit_creation_method SHELXL-2018/3
_cell_angle_alpha 90
_cell_angle_beta 93.7700(10)
_cell_angle_gamma 90
_cell_formula_units_Z 4
_cell_length_a 6.5739(4)
_cell_length_b 22.9278(15)
_cell_length_c 6.0647(4)
_cell_measurement_reflns_used 5232
_cell_measurement_temperature 150(2)
_cell_measurement_theta_max 30.6225
_cell_measurement_theta_min 3.1055
_cell_volume 912.12(10)
_computing_cell_refinement
;
SAINT (Bruker, 2008)
;
_computing_data_collection
;
<i>APEX2</i> (Bruker, 2008)
;
_computing_data_reduction
;
SAINT (Bruker, 2008)
;
_computing_molecular_graphics
;
XP in SHELXTL (Sheldrick, 2008)
;
_computing_structure_refinement
;
<i>SHELXL2018/3</i> (Sheldrick, 2015)
;
_computing_structure_solution
;
SHELXTL (Sheldrick, 2008)
;
_diffrn_ambient_temperature 150(2)
_diffrn_measured_fraction_theta_full 0.998
_diffrn_measured_fraction_theta_max 0.998
_diffrn_measurement_device_type 'Bruker SMART APEXII'
_diffrn_measurement_method \w
_diffrn_radiation_type MoK\a
_diffrn_radiation_wavelength 0.71073
_diffrn_reflns_av_R_equivalents 0.0183
_diffrn_reflns_av_unetI/netI 0.0151
_diffrn_reflns_limit_h_max 8
_diffrn_reflns_limit_h_min -8
_diffrn_reflns_limit_k_max 31
_diffrn_reflns_limit_k_min -30
_diffrn_reflns_limit_l_max 8
_diffrn_reflns_limit_l_min -8
_diffrn_reflns_number 9809
_diffrn_reflns_theta_full 25.242
_diffrn_reflns_theta_max 28.998
_diffrn_reflns_theta_min 3.105
_exptl_absorpt_coefficient_mu 0.128
_exptl_absorpt_correction_T_max 0.7461
_exptl_absorpt_correction_T_min 0.6588
_exptl_absorpt_correction_type multi-scan
_exptl_absorpt_process_details
;
(SADABS; Bruker, 2008)
;
_exptl_crystal_colour colourless
_exptl_crystal_density_diffrn 1.436
_exptl_crystal_description nugget
_exptl_crystal_F_000 424
_exptl_crystal_size_max 0.500
_exptl_crystal_size_mid 0.500
_exptl_crystal_size_min 0.500
_refine_diff_density_max 0.435
_refine_diff_density_min -0.188
_refine_ls_extinction_method none
_refine_ls_goodness_of_fit_ref 1.078
_refine_ls_hydrogen_treatment refall
_refine_ls_matrix_type full
_refine_ls_number_parameters 178
_refine_ls_number_reflns 2418
_refine_ls_number_restraints 0
_refine_ls_restrained_S_all 1.078
_refine_ls_R_factor_all 0.0346
_refine_ls_R_factor_gt 0.0306
_refine_ls_shift/su_max 0.001
_refine_ls_shift/su_mean 0.000
_refine_ls_structure_factor_coef Fsqd
_refine_ls_weighting_details 'w=1/[\s^2^(Fo^2^)+(0.0419P)^2^+0.2180P] where P=(Fo^2^+2Fc^2^)/3'
_refine_ls_weighting_scheme calc
_refine_ls_wR_factor_gt 0.0815
_refine_ls_wR_factor_ref 0.0837
_reflns_number_gt 2170
_reflns_number_total 2418
_reflns_threshold_expression 'I > 2\s(I)'
_cod_data_source_file fy2147sup1.cif
_cod_data_source_block I
_cod_original_sg_symbol_H-M 'P 21/c'
_cod_database_code 2243499
_shelx_space_group_comment
;
The symmetry employed for this shelxl refinement is uniquely defined
by the following loop, which should always be used as a source of
symmetry information in preference to the above space-group names.
They are only intended as comments.
;
_shelx_estimated_absorpt_t_min 0.939
_shelx_estimated_absorpt_t_max 0.939

loop_
_space_group_symop_operation_xyz
'x, y, z'
'-x, y+1/2, -z+1/2'
'-x, -y, -z'
'x, -y-1/2, z-1/2'

loop_
_atom_site_type_symbol
_atom_site_label
_atom_site_fract_x
_atom_site_fract_y
_atom_site_fract_z
_atom_site_U_iso_or_equiv
_atom_site_adp_type
_atom_site_calc_flag
_atom_site_occupancy
_atom_site_disorder_assembly
_atom_site_disorder_group
N N1 -0.02450(12) 0.57964(3) 0.57611(13) 0.01528(16) Uani d 1 . .
H H1 -0.093(2) 0.5604(6) 0.463(2) 0.029(3) Uiso d 1 . .
H H2 0.039(2) 0.5538(6) 0.661(2) 0.025(3) Uiso d 1 . .
O O1 0.40875(11) 0.60608(3) 0.25095(12) 0.02266(17) Uani d 1 . .
O O2 0.21298(11) 0.52860(3) 0.30218(11) 0.02005(16) Uani d 1 . .
C C1 -0.17311(14) 0.61336(4) 0.70359(15) 0.01777(18) Uani d 1 . .
H H11 -0.2642(19) 0.5851(6) 0.759(2) 0.021(3) Uiso d 1 . .
H H12 -0.2449(19) 0.6384(6) 0.597(2) 0.024(3) Uiso d 1 . .
C C2 -0.05768(15) 0.64708(4) 0.88702(15) 0.01993(19) Uani d 1 . .
H H21 -0.157(2) 0.6679(6) 0.968(2) 0.029(3) Uiso d 1 . .
H H22 0.010(2) 0.6192(6) 0.988(2) 0.029(3) Uiso d 1 . .
C C3 0.10082(16) 0.68727(4) 0.79508(17) 0.0218(2) Uani d 1 . .
H H32 0.033(2) 0.7172(6) 0.703(2) 0.027(3) Uiso d 1 . .
H H31 0.179(2) 0.7082(6) 0.916(2) 0.030(3) Uiso d 1 . .
C C4 0.24769(14) 0.65223(4) 0.66075(16) 0.01923(19) Uani d 1 . .
H H41 0.343(2) 0.6784(6) 0.590(2) 0.027(3) Uiso d 1 . .
H H42 0.326(2) 0.6256(6) 0.759(2) 0.027(3) Uiso d 1 . .
C C5 0.13006(13) 0.61800(4) 0.47837(14) 0.01483(17) Uani d 1 . .
H H52 0.0520(18) 0.6451(5) 0.377(2) 0.019(3) Uiso d 1 . .
C C6 0.26188(13) 0.58042(4) 0.33422(14) 0.01570(18) Uani d 1 . .
O O3 0.74598(11) 0.54761(3) 0.18291(11) 0.01986(16) Uani d 1 . .
O O4 0.72361(11) 0.48529(3) 0.13828(12) 0.02162(16) Uani d 1 . .
H H4 0.737(2) 0.4839(7) -0.003(3) 0.040(4) Uiso d 1 . .
H H3 0.620(3) 0.5583(7) 0.194(3) 0.040(4) Uiso d 1 . .
O O5 0.67290(12) 0.72538(4) 0.33260(14) 0.02787(18) Uani d 1 . .
O O6 0.49801(12) 0.71623(3) 0.17405(13) 0.02507(17) Uani d 1 . .
H H5 0.613(2) 0.7454(7) 0.434(3) 0.041(4) Uiso d 1 . .
H H6 0.472(2) 0.6792(7) 0.199(2) 0.034(4) Uiso d 1 . .

loop_
_atom_site_aniso_label
_atom_site_aniso_U_11
_atom_site_aniso_U_22
_atom_site_aniso_U_33
_atom_site_aniso_U_12
_atom_site_aniso_U_13
_atom_site_aniso_U_23
N1 0.0163(3) 0.0143(4) 0.0153(3) -0.0005(3) 0.0025(3) -0.0015(3)
O1 0.0229(4) 0.0170(3) 0.0293(4) -0.0015(3) 0.0110(3) -0.0023(3)
O2 0.0237(3) 0.0149(3) 0.0221(3) -0.0016(2) 0.0060(3) -0.0044(2)
C1 0.0169(4) 0.0183(4) 0.0185(4) 0.0023(3) 0.0044(3) -0.0002(3)
C2 0.0237(5) 0.0202(4) 0.0163(4) 0.0037(4) 0.0042(3) -0.0023(3)
C3 0.0251(5) 0.0179(4) 0.0225(5) -0.0009(4) 0.0036(4) -0.0074(4)
C4 0.0186(4) 0.0182(4) 0.0211(4) -0.0024(3) 0.0023(3) -0.0057(3)
C5 0.0165(4) 0.0132(4) 0.0150(4) -0.0002(3) 0.0028(3) -0.0004(3)
C6 0.0170(4) 0.0162(4) 0.0140(4) 0.0019(3) 0.0018(3) -0.0012(3)
O3 0.0193(3) 0.0172(3) 0.0229(3) 0.0006(3) 0.0008(3) -0.0044(2)
O4 0.0301(4) 0.0158(3) 0.0187(3) 0.0029(3) 0.0003(3) -0.0012(2)
O5 0.0261(4) 0.0308(4) 0.0265(4) -0.0044(3) 0.0001(3) -0.0053(3)
O6 0.0308(4) 0.0200(4) 0.0237(4) -0.0027(3) -0.0029(3) 0.0024(3)

loop_
_atom_type_symbol
_atom_type_description
_atom_type_scat_dispersion_real
_atom_type_scat_dispersion_imag
_atom_type_scat_source
C C 0.0033 0.0016 'International Tables Vol C Tables 4.2.6.8 and 6.1.1.4'
H H 0.0000 0.0000 'International Tables Vol C Tables 4.2.6.8 and 6.1.1.4'
N N 0.0061 0.0033 'International Tables Vol C Tables 4.2.6.8 and 6.1.1.4'
O O 0.0106 0.0060 'International Tables Vol C Tables 4.2.6.8 and 6.1.1.4'

loop_
_geom_angle_atom_site_label_1
_geom_angle_atom_site_label_2
_geom_angle_atom_site_label_3
_geom_angle_site_symmetry_1
_geom_angle_site_symmetry_3
_geom_angle
_geom_angle_publ_flag
C5 N1 C1 . . 112.57(7) ?
C5 N1 H1 . . 107.6(9) ?
C1 N1 H1 . . 109.2(9) ?
C5 N1 H2 . . 108.7(9) ?
C1 N1 H2 . . 110.4(9) ?
H1 N1 H2 . . 108.2(12) ?
N1 C1 C2 . . 109.24(7) ?
N1 C1 H11 . . 106.0(8) ?
C2 C1 H11 . . 112.4(8) ?
N1 C1 H12 . . 105.4(8) ?
C2 C1 H12 . . 112.9(8) ?
H11 C1 H12 . . 110.4(11) ?
C1 C2 C3 . . 111.17(8) ?
C1 C2 H21 . . 107.6(8) ?
C3 C2 H21 . . 112.8(8) ?
C1 C2 H22 . . 108.3(8) ?
C3 C2 H22 . . 109.6(8) ?
H21 C2 H22 . . 107.3(11) ?
C2 C3 C4 . . 110.34(8) ?
C2 C3 H32 . . 109.7(8) ?
C4 C3 H32 . . 110.2(8) ?
C2 C3 H31 . . 111.0(8) ?
C4 C3 H31 . . 109.3(8) ?
H32 C3 H31 . . 106.3(11) ?
C5 C4 C3 . . 110.40(8) ?
C5 C4 H41 . . 107.7(8) ?
C3 C4 H41 . . 110.7(8) ?
C5 C4 H42 . . 110.0(8) ?
C3 C4 H42 . . 109.4(8) ?
H41 C4 H42 . . 108.6(11) ?
N1 C5 C4 . . 109.91(7) ?
N1 C5 C6 . . 108.62(7) ?
C4 C5 C6 . . 115.06(7) ?
N1 C5 H52 . . 106.0(7) ?
C4 C5 H52 . . 110.1(7) ?
C6 C5 H52 . . 106.7(7) ?
O2 C6 O1 . . 125.38(8) ?
O2 C6 C5 . . 118.40(8) ?
O1 C6 C5 . . 116.16(8) ?
O4 O3 H3 . . 101.8(11) ?
O3 O4 H4 . . 101.7(10) ?
O6 O5 H5 . . 99.6(11) ?
O5 O6 H6 . . 100.4(10) ?

loop_
_geom_bond_atom_site_label_1
_geom_bond_atom_site_label_2
_geom_bond_site_symmetry_2
_geom_bond_distance
_geom_bond_publ_flag
N1 C5 . 1.4955(11) ?
N1 C1 . 1.4996(11) ?
N1 H1 . 0.912(15) ?
N1 H2 . 0.875(15) ?
O1 C6 . 1.2639(11) ?
O2 C6 . 1.2429(11) ?
C1 C2 . 1.5166(13) ?
C1 H11 . 0.958(13) ?
C1 H12 . 0.966(13) ?
C2 C3 . 1.5239(14) ?
C2 H21 . 0.968(14) ?
C2 H22 . 0.972(14) ?
C3 C4 . 1.5313(13) ?
C3 H32 . 0.974(14) ?
C3 H31 . 0.991(14) ?
C4 C5 . 1.5247(12) ?
C4 H41 . 0.986(14) ?
C4 H42 . 0.975(14) ?
C5 C6 . 1.5353(12) ?
C5 H52 . 0.991(12) ?
O3 O4 . 1.4600(9) ?
O3 H3 . 0.872(17) ?
O4 H4 . 0.866(18) ?
O5 O6 . 1.4646(11) ?
O5 H5 . 0.883(17) ?
O6 H6 . 0.881(16) ?

loop_
_geom_hbond_atom_site_label_D
_geom_hbond_atom_site_label_H
_geom_hbond_atom_site_label_A
_geom_hbond_site_symmetry_A
_geom_hbond_distance_DH
_geom_hbond_distance_HA
_geom_hbond_distance_DA
_geom_hbond_angle_DHA
_geom_hbond_publ_flag
O3 H3 O1 . 0.872(17) 1.819(17) 2.6463(10) 157.8(15) yes
O4 H4 O2 3_665 0.866(18) 1.889(18) 2.7490(10) 172.2(15) yes
O6 H6 O1 . 0.881(16) 1.760(16) 2.6412(10) 177.4(14) yes
O5 H5 O6 4_576 0.883(17) 1.898(18) 2.7777(12) 174.4(15) yes
N1 H1 O3 1_455 0.912(15) 1.961(15) 2.8336(11) 159.6(13) yes
N1 H2 O4 3_666 0.875(15) 2.112(15) 2.9459(11) 159.1(12) yes

loop_
_geom_torsion_atom_site_label_1
_geom_torsion_atom_site_label_2
_geom_torsion_atom_site_label_3
_geom_torsion_atom_site_label_4
_geom_torsion_site_symmetry_1
_geom_torsion_site_symmetry_2
_geom_torsion_site_symmetry_3
_geom_torsion_site_symmetry_4
_geom_torsion
_geom_torsion_publ_flag
C5 N1 C1 C2 . . . . -58.48(10) ?
N1 C1 C2 C3 . . . . 56.95(10) ?
C1 C2 C3 C4 . . . . -56.65(11) ?
C2 C3 C4 C5 . . . . 55.85(11) ?
C1 N1 C5 C4 . . . . 58.51(10) ?
C1 N1 C5 C6 . . . . -174.80(7) ?
C3 C4 C5 N1 . . . . -56.25(10) ?
C3 C4 C5 C6 . . . . -179.22(8) ?
N1 C5 C6 O2 . . . . 6.85(11) ?
C4 C5 C6 O2 . . . . 130.51(9) ?
N1 C5 C6 O1 . . . . -175.64(8) ?
C4 C5 C6 O1 . . . . -51.98(11) ?
H3 O3 O4 H4 . . . . 102.5(15) ?
H5 O5 O6 H6 . . . . -105.1(15) ?

_cod_database_fobs_code 2243499
